data_1556649
loop_
_publ_author_name
'Tao, Xin'
'\<Skoch, Karel'
'Daniliuc, Constantin G.'
'Kehr, Gerald'
'Erker, Gerhard'

_publ_section_title
;
 Borane-induced ring closure reaction of oligomethylene-linked bis-allenes
;
_journal_issue 6
_journal_name_full 'Chemical Science'
_journal_page_first 1542
_journal_page_last 1548
_journal_paper_doi 10.1039/C9SC03870A
_journal_volume 11
_journal_year 2020
_chemical_absolute_configuration ad
_chemical_formula_sum 'C27 H20 B F10 N'
_chemical_formula_weight 559.25
_space_group_crystal_system orthorhombic
_space_group_IT_number 19
_space_group_name_Hall 'P 2ac 2ab'
_space_group_name_H-M_alt 'P 21 21 21'
_atom_sites_solution_hydrogens geom
_audit_creation_method 'APEX3 v2016.1-0'
_audit_update_record
;
2019-06-13 deposited with the CCDC.	2019-12-17 downloaded from the CCDC.
;
_cell_angle_alpha 90
_cell_angle_beta 90
_cell_angle_gamma 90
_cell_formula_units_Z 4
_cell_length_a 9.7240(3)
_cell_length_b 14.9525(4)
_cell_length_c 16.4897(5)
_cell_measurement_reflns_used 9961
_cell_measurement_temperature 100.(2)
_cell_measurement_theta_max 68.2871
_cell_measurement_theta_min 3.9909
_cell_volume 2397.57(12)
_computing_cell_refinement 'SAINT V8.37A (Bruker AXS Inc., 2015)'
_computing_data_collection
;

APEX3 v2016.1-0 (Bruker AXS Inc., 2016)
;
_computing_data_reduction 'SAINT V8.37A (Bruker AXS Inc., 2015)'
_computing_molecular_graphics 'XP (Sheldrick, 2014)'
_computing_publication_material 'SHELXL-2014/7 (Sheldrick, 2014)'
_computing_structure_refinement 'SHELXL-2014/7 (Sheldrick, 2014)'
_computing_structure_solution 'SHELXL-2014/7 (Sheldrick, 2014)'
_diffrn_ambient_temperature 100.(2)
_diffrn_detector_area_resol_mean 10.4167
_diffrn_measured_fraction_theta_full 0.992
_diffrn_measured_fraction_theta_max 0.992
_diffrn_measurement_device_type 'Bruker D8 Venture PHOTON 100 CMOS'
_diffrn_measurement_method 'omega and phi scans'
_diffrn_radiation_monochromator 'MX mirror'
_diffrn_radiation_type 'Cu K\a'
_diffrn_radiation_wavelength 1.54178
_diffrn_reflns_av_R_equivalents 0.0727
_diffrn_reflns_av_unetI/netI 0.0496
_diffrn_reflns_limit_h_max 11
_diffrn_reflns_limit_h_min -11
_diffrn_reflns_limit_k_max 18
_diffrn_reflns_limit_k_min -17
_diffrn_reflns_limit_l_max 17
_diffrn_reflns_limit_l_min -19
_diffrn_reflns_number 22711
_diffrn_reflns_theta_full 68.38
_diffrn_reflns_theta_max 68.38
_diffrn_reflns_theta_min 3.99
_diffrn_source 'Cu ImS'
_diffrn_source_type 'micro focus tube'
_exptl_absorpt_coefficient_mu 1.274
_exptl_absorpt_correction_T_max 0.90
_exptl_absorpt_correction_T_min 0.80
_exptl_absorpt_correction_type multi-scan
_exptl_absorpt_process_details
;
Bruker AXS (2014). SADABS, Version 2014/5, Bruker AXS Inc., Madison, Wisconsin,
USA.
;
_exptl_crystal_colour colourless
_exptl_crystal_density_diffrn 1.549
_exptl_crystal_density_method 'not measured'
_exptl_crystal_description prism
_exptl_crystal_F_000 1136
_exptl_crystal_size_max 0.173
_exptl_crystal_size_mid 0.119
_exptl_crystal_size_min 0.087
_refine_diff_density_max 0.273
_refine_diff_density_min -0.219
_refine_ls_abs_structure_details
;

Flack x determined using 1349 quotients [(I+)-(I-)]/[(I+)+(I-)]
(Parsons, Flack and Wagner, Acta Cryst. B69 (2013) 249-259).
;
_refine_ls_abs_structure_Flack 0.03(8)
_refine_ls_extinction_method none
_refine_ls_goodness_of_fit_ref 1.060
_refine_ls_hydrogen_treatment constr
_refine_ls_matrix_type full
_refine_ls_number_parameters 380
_refine_ls_number_reflns 4353
_refine_ls_number_restraints 71
_refine_ls_restrained_S_all 1.062
_refine_ls_R_factor_all 0.0578
_refine_ls_R_factor_gt 0.0457
_refine_ls_shift/su_max 0.000
_refine_ls_shift/su_mean 0.000
_refine_ls_structure_factor_coef Fsqd
_refine_ls_weighting_details 'w=1/[\s^2^(Fo^2^)+(0.0281P)^2^+1.4028P] where P=(Fo^2^+2Fc^2^)/3'
_refine_ls_weighting_scheme calc
_refine_ls_wR_factor_gt 0.0892
_refine_ls_wR_factor_ref 0.0946
_reflns_number_gt 3722
_reflns_number_total 4353
_reflns_threshold_expression 'I > 2\s(I)'
_cod_data_source_file c9sc03870a2.cif
_cod_data_source_block erk9368
_cod_depositor_comments
;Adding full bibliography for 1556647--1556655.cif.

 Adding full bibliography for 1556647--1556655.cif.
;
_cod_database_code 1556649

loop_
_space_group_symop_operation_xyz
'x, y, z'
'-x+1/2, -y, z+1/2'
'-x, y+1/2, -z+1/2'
'x+1/2, -y+1/2, -z'

loop_
_atom_site_type_symbol
_atom_site_label
_atom_site_fract_x
_atom_site_fract_y
_atom_site_fract_z
_atom_site_U_iso_or_equiv
_atom_site_adp_type
_atom_site_calc_flag
_atom_site_refinement_flags_adp
_atom_site_refinement_flags_occupancy
_atom_site_refinement_flags_posn
_atom_site_occupancy
_atom_site_disorder_assembly
_atom_site_disorder_group
B B1 0.6798(4) 0.3572(3) 0.6836(3) 0.0235(10) Uani d . . . 1.0 . .
C C1 0.3734(6) 0.2061(5) 0.8728(4) 0.073(2) Uani d . . . 1.0 . .
H H1A 0.3649 0.2691 0.8788 0.088 Uiso calc U . R 1.0 . .
H H1B 0.2941 0.1692 0.8761 0.088 Uiso calc U . R 1.0 . .
C C2 0.4920(6) 0.1710(4) 0.8601(3) 0.0512(15) Uani d . . . 1.0 . .
H H2 0.4959 0.1078 0.8544 0.061 Uiso calc U . R 1.0 . .
C C4 0.6946(4) 0.2028(3) 0.7717(3) 0.0263(9) Uani d . . . 1.0 . .
C C5 0.6334(4) 0.2532(3) 0.7010(3) 0.0256(9) Uani d . . . 1.0 . .
H H5A 0.5323 0.2528 0.708 0.031 Uiso calc U . R 1.0 . .
H H5B 0.6537 0.2184 0.6513 0.031 Uiso calc U . R 1.0 . .
C C6 0.7985(5) 0.1455(3) 0.7599(3) 0.0346(10) Uani d . . . 1.0 . .
H H6 0.8323 0.1431 0.7059 0.042 Uiso calc U . R 1.0 . .
C C3 0.6280(5) 0.2226(3) 0.8535(3) 0.0391(12) Uani d U . D 1.0 . .
H H3 0.6033 0.2876 0.8529 0.047 Uiso calc U . R 1.0 A 1
C C7 0.8705(6) 0.0838(4) 0.8190(4) 0.0515(14) Uani d U . D 1.0 . .
H H7A 0.9084 0.0326 0.7883 0.062 Uiso calc U P R 0.822(12) B 1
H H7B 0.9491 0.1165 0.8431 0.062 Uiso calc U P R 0.822(12) B 1
H H7C 0.8242 0.0252 0.8139 0.062 Uiso calc U P R 0.178(12) B 2
H H7D 0.9647 0.0756 0.7976 0.062 Uiso calc U P R 0.178(12) B 2
C C8 0.7841(6) 0.0482(4) 0.8862(4) 0.0381(18) Uani d U P D 0.822(12) B 1
H H8A 0.8314 -0.0043 0.9098 0.046 Uiso calc U P R 0.822(12) B 1
H H8B 0.6961 0.027 0.863 0.046 Uiso calc U P R 0.822(12) B 1
C C9 0.7522(14) 0.1131(8) 0.9540(6) 0.047(3) Uani d U P D 0.822(12) B 1
H H9A 0.8289 0.1121 0.9935 0.056 Uiso calc U P R 0.822(12) B 1
H H9B 0.6684 0.0926 0.9826 0.056 Uiso calc U P R 0.822(12) B 1
C C10 0.7301(11) 0.2094(6) 0.9255(5) 0.042(2) Uani d U P D 0.822(12) B 1
H H10A 0.8204 0.2344 0.9095 0.051 Uiso calc U P R 0.822(12) B 1
H H10B 0.6964 0.2449 0.9722 0.051 Uiso calc U P R 0.822(12) B 1
C C8A 0.886(3) 0.100(3) 0.9067(15) 0.065(12) Uani d U P D 0.178(12) B 2
H H801 0.9532 0.1489 0.914 0.078 Uiso calc U P R 0.178(12) B 2
H H802 0.9272 0.0453 0.931 0.078 Uiso calc U P R 0.178(12) B 2
C C9A 0.757(6) 0.123(4) 0.955(3) 0.048(12) Uani d U P D 0.178(12) B 2
H H901 0.7798 0.1202 1.0132 0.057 Uiso calc U P R 0.178(12) B 2
H H902 0.6869 0.0766 0.9438 0.057 Uiso calc U P R 0.178(12) B 2
C C10A 0.695(5) 0.215(3) 0.9365(19) 0.048(11) Uani d U P D 0.178(12) B 2
H H10C 0.6246 0.2282 0.9783 0.057 Uiso calc U P R 0.178(12) B 2
H H10D 0.7678 0.2606 0.9409 0.057 Uiso calc U P R 0.178(12) B 2
C C11 0.6301(4) 0.4317(3) 0.7512(3) 0.0222(9) Uani d . . . 1.0 . .
C C12 0.4934(4) 0.4308(3) 0.7785(3) 0.0242(9) Uani d . . . 1.0 . .
F F12 0.4037(2) 0.37235(16) 0.74515(17) 0.0338(6) Uani d . . . 1.0 . .
C C13 0.4407(4) 0.4865(3) 0.8370(3) 0.0291(10) Uani d . . . 1.0 . .
F F13 0.3089(3) 0.47692(18) 0.86067(17) 0.0404(7) Uani d . . . 1.0 . .
C C14 0.5222(5) 0.5502(3) 0.8716(3) 0.0306(10) Uani d . . . 1.0 . .
F F14 0.4750(3) 0.60208(17) 0.93191(15) 0.0403(7) Uani d . . . 1.0 . .
C C15 0.6538(5) 0.5596(3) 0.8433(3) 0.0284(10) Uani d . . . 1.0 . .
F F15 0.7342(3) 0.62533(16) 0.87399(17) 0.0394(7) Uani d . . . 1.0 . .
C C16 0.7047(4) 0.5023(3) 0.7848(3) 0.0255(9) Uani d . . . 1.0 . .
F F16 0.8353(2) 0.51833(15) 0.76107(17) 0.0331(6) Uani d . . . 1.0 . .
C C21 0.6239(4) 0.3962(3) 0.5963(2) 0.0210(8) Uani d . . . 1.0 . .
C C22 0.5072(4) 0.3666(3) 0.5557(3) 0.0253(9) Uani d . . . 1.0 . .
F F22 0.4354(2) 0.29489(16) 0.58219(16) 0.0313(6) Uani d . . . 1.0 . .
C C23 0.4539(4) 0.4075(3) 0.4875(3) 0.0283(10) Uani d . . . 1.0 . .
F F23 0.3376(2) 0.37473(18) 0.45367(17) 0.0391(6) Uani d . . . 1.0 . .
C C24 0.5176(4) 0.4796(3) 0.4546(3) 0.0287(10) Uani d . . . 1.0 . .
F F24 0.4684(3) 0.51983(19) 0.38793(16) 0.0432(7) Uani d . . . 1.0 . .
C C25 0.6349(4) 0.5123(3) 0.4914(3) 0.0295(10) Uani d . . . 1.0 . .
F F25 0.6996(3) 0.58324(16) 0.45919(16) 0.0390(7) Uani d . . . 1.0 . .
C C26 0.6841(4) 0.4706(3) 0.5602(3) 0.0243(9) Uani d . . . 1.0 . .
F F26 0.7979(2) 0.50760(15) 0.59344(15) 0.0330(6) Uani d . . . 1.0 . .
N N31 0.8465(3) 0.3484(2) 0.6813(2) 0.0217(7) Uani d . . . 1.0 . .
C C32 0.9174(4) 0.3436(3) 0.7517(3) 0.0257(9) Uani d . . . 1.0 . .
H H32 0.8707 0.3545 0.8013 0.031 Uiso calc U . R 1.0 . .
C C33 1.0554(4) 0.3234(3) 0.7533(3) 0.0320(11) Uani d . . . 1.0 . .
H H33 1.1039 0.3232 0.8034 0.038 Uiso calc U . R 1.0 . .
C C34 1.1229(4) 0.3036(3) 0.6822(3) 0.0327(11) Uani d . . . 1.0 . .
H H34 1.218 0.2891 0.6825 0.039 Uiso calc U . R 1.0 . .
C C35 1.0497(4) 0.3052(3) 0.6102(3) 0.0316(11) Uani d . . . 1.0 . .
H H35 1.0936 0.291 0.5604 0.038 Uiso calc U . R 1.0 . .
C C36 0.9120(4) 0.3276(3) 0.6118(3) 0.0255(9) Uani d . . . 1.0 . .
H H36 0.8618 0.3283 0.5624 0.031 Uiso calc U . R 1.0 . .

loop_
_atom_site_aniso_label
_atom_site_aniso_U_11
_atom_site_aniso_U_22
_atom_site_aniso_U_33
_atom_site_aniso_U_12
_atom_site_aniso_U_13
_atom_site_aniso_U_23
B1 0.021(2) 0.028(2) 0.022(2) -0.0026(19) 0.0013(19) 0.000(2)
C1 0.064(4) 0.079(4) 0.077(5) 0.016(4) 0.032(4) 0.037(4)
C2 0.058(3) 0.050(3) 0.045(3) 0.013(3) 0.024(3) 0.017(3)
C4 0.030(2) 0.0238(19) 0.025(2) -0.0058(18) 0.0018(18) -0.0028(18)
C5 0.022(2) 0.027(2) 0.028(3) -0.0023(18) 0.0001(17) -0.0019(18)
C6 0.042(3) 0.033(2) 0.029(3) 0.005(2) 0.004(2) -0.001(2)
C3 0.053(3) 0.034(3) 0.029(3) 0.006(2) 0.008(2) 0.007(2)
C7 0.058(3) 0.048(3) 0.048(3) 0.021(3) 0.001(3) 0.006(3)
C8 0.044(3) 0.026(3) 0.044(4) -0.001(3) -0.004(3) 0.012(3)
C9 0.059(5) 0.042(5) 0.040(4) -0.005(4) -0.005(3) 0.017(3)
C10 0.072(5) 0.033(3) 0.022(3) 0.006(4) 0.004(4) 0.000(3)
C8A 0.064(14) 0.067(14) 0.065(14) 0.012(9) 0.003(9) -0.002(9)
C9A 0.051(14) 0.048(14) 0.045(15) 0.000(9) -0.002(9) 0.004(9)
C10A 0.054(14) 0.047(13) 0.042(14) -0.012(9) 0.004(9) -0.001(9)
C11 0.0210(19) 0.028(2) 0.018(2) 0.0003(16) -0.0018(17) 0.0039(18)
C12 0.024(2) 0.024(2) 0.024(2) -0.0020(17) -0.0018(17) 0.0007(18)
F12 0.0229(11) 0.0362(13) 0.0424(17) -0.0051(10) 0.0030(11) -0.0044(13)
C13 0.026(2) 0.037(2) 0.024(2) 0.008(2) 0.0052(17) 0.0058(19)
F13 0.0341(14) 0.0439(15) 0.0430(17) 0.0090(12) 0.0163(12) 0.0037(13)
C14 0.045(3) 0.027(2) 0.020(2) 0.014(2) -0.001(2) 0.0003(17)
F14 0.0613(17) 0.0369(14) 0.0227(15) 0.0188(13) 0.0006(13) -0.0061(12)
C15 0.038(2) 0.024(2) 0.023(2) 0.0061(19) -0.0105(19) -0.0020(18)
F15 0.0457(15) 0.0266(13) 0.0458(18) 0.0012(12) -0.0146(13) -0.0093(12)
C16 0.021(2) 0.027(2) 0.029(2) 0.0007(18) -0.0012(17) 0.0008(18)
F16 0.0230(11) 0.0295(12) 0.0468(17) -0.0047(10) -0.0009(11) -0.0067(12)
C21 0.0226(19) 0.023(2) 0.018(2) 0.0029(16) 0.0016(16) -0.0006(17)
C22 0.023(2) 0.028(2) 0.025(2) 0.0011(17) 0.0014(17) -0.0002(18)
F22 0.0273(12) 0.0359(13) 0.0306(14) -0.0054(11) -0.0062(11) 0.0038(12)
C23 0.024(2) 0.038(3) 0.023(2) 0.0063(19) -0.0026(17) -0.0037(19)
F23 0.0317(13) 0.0522(16) 0.0334(16) 0.0031(13) -0.0125(12) -0.0014(13)
C24 0.033(2) 0.036(2) 0.017(2) 0.012(2) 0.0018(18) 0.0042(19)
F24 0.0474(15) 0.0557(17) 0.0265(15) 0.0137(14) -0.0017(12) 0.0138(13)
C25 0.038(2) 0.026(2) 0.025(2) 0.0053(19) 0.0091(19) 0.0037(19)
F25 0.0506(16) 0.0309(13) 0.0354(16) 0.0010(12) 0.0077(13) 0.0123(12)
C26 0.0245(19) 0.024(2) 0.024(2) 0.0011(17) 0.0015(18) 0.0003(18)
F26 0.0354(13) 0.0293(13) 0.0341(15) -0.0081(11) -0.0020(11) 0.0042(11)
N31 0.0216(16) 0.0207(17) 0.0227(19) -0.0019(14) 0.0014(14) 0.0006(15)
C32 0.022(2) 0.027(2) 0.028(3) -0.0004(17) -0.0018(18) -0.0036(19)
C33 0.029(2) 0.032(2) 0.035(3) -0.0009(18) -0.009(2) -0.008(2)
C34 0.020(2) 0.028(2) 0.050(3) 0.0007(18) -0.002(2) -0.006(2)
C35 0.027(2) 0.029(2) 0.039(3) -0.0020(19) 0.008(2) 0.000(2)
C36 0.024(2) 0.024(2) 0.028(3) -0.0016(17) 0.0023(18) 0.0002(18)

loop_
_atom_type_symbol
_atom_type_description
_atom_type_scat_dispersion_real
_atom_type_scat_dispersion_imag
_atom_type_scat_source
C C 0.0181 0.0091 'International Tables Vol C Tables 4.2.6.8 and 6.1.1.4'
H H 0.0000 0.0000 'International Tables Vol C Tables 4.2.6.8 and 6.1.1.4'
B B 0.0090 0.0039 'International Tables Vol C Tables 4.2.6.8 and 6.1.1.4'
N N 0.0311 0.0180 'International Tables Vol C Tables 4.2.6.8 and 6.1.1.4'
F F 0.0727 0.0534 'International Tables Vol C Tables 4.2.6.8 and 6.1.1.4'

loop_
_geom_angle_atom_site_label_1
_geom_angle_atom_site_label_2
_geom_angle_atom_site_label_3
_geom_angle
N31 B1 C5 101.6(3)
N31 B1 C21 109.7(3)
C5 B1 C21 113.4(3)
N31 B1 C11 111.3(3)
C5 B1 C11 116.2(3)
C21 B1 C11 104.8(3)
C2 C1 H1A 120.0
C2 C1 H1B 120.0
H1A C1 H1B 120.0
C1 C2 C3 125.4(6)
C1 C2 H2 117.3
C3 C2 H2 117.3
C6 C4 C5 120.2(4)
C6 C4 C3 125.0(4)
C5 C4 C3 114.8(4)
C4 C5 B1 119.9(3)
C4 C5 H5A 107.4
B1 C5 H5A 107.4
C4 C5 H5B 107.4
B1 C5 H5B 107.4
H5A C5 H5B 106.9
C4 C6 C7 130.1(5)
C4 C6 H6 114.9
C7 C6 H6 114.9
C10A C3 C4 126.9(17)
C10A C3 C2 105.(2)
C4 C3 C2 109.3(4)
C4 C3 C10 112.2(5)
C2 C3 C10 115.4(5)
C4 C3 H3 106.4
C2 C3 H3 106.4
C10 C3 H3 106.4
C8A C7 C6 125.7(14)
C8 C7 C6 115.9(4)
C8 C7 H7A 108.3
C6 C7 H7A 108.3
C8 C7 H7B 108.3
C6 C7 H7B 108.3
H7A C7 H7B 107.4
C8A C7 H7C 105.9
C6 C7 H7C 105.9
C8A C7 H7D 105.9
C6 C7 H7D 105.9
H7C C7 H7D 106.2
C7 C8 C9 115.9(6)
C7 C8 H8A 108.3
C9 C8 H8A 108.3
C7 C8 H8B 108.3
C9 C8 H8B 108.3
H8A C8 H8B 107.4
C8 C9 C10 113.9(7)
C8 C9 H9A 108.8
C10 C9 H9A 108.8
C8 C9 H9B 108.8
C10 C9 H9B 108.8
H9A C9 H9B 107.7
C9 C10 C3 116.2(8)
C9 C10 H10A 108.2
C3 C10 H10A 108.2
C9 C10 H10B 108.2
C3 C10 H10B 108.2
H10A C10 H10B 107.4
C7 C8A C9A 117.(3)
C7 C8A H801 107.9
C9A C8A H801 107.9
C7 C8A H802 107.9
C9A C8A H802 107.9
H801 C8A H802 107.2
C8A C9A C10A 116.(3)
C8A C9A H901 108.4
C10A C9A H901 108.4
C8A C9A H902 108.4
C10A C9A H902 108.4
H901 C9A H902 107.5
C3 C10A C9A 115.(3)
C3 C10A H10C 108.6
C9A C10A H10C 108.6
C3 C10A H10D 108.6
C9A C10A H10D 108.6
H10C C10A H10D 107.6
C16 C11 C12 111.9(4)
C16 C11 B1 128.8(3)
C12 C11 B1 119.2(3)
F12 C12 C13 115.9(4)
F12 C12 C11 119.1(4)
C13 C12 C11 124.9(4)
F13 C13 C14 120.4(4)
F13 C13 C12 119.6(4)
C14 C13 C12 120.0(4)
F14 C14 C13 121.0(4)
F14 C14 C15 120.8(4)
C13 C14 C15 118.2(4)
F15 C15 C14 119.2(4)
F15 C15 C16 120.3(4)
C14 C15 C16 120.5(4)
F16 C16 C15 115.4(4)
F16 C16 C11 120.6(4)
C15 C16 C11 124.1(4)
C22 C21 C26 113.1(4)
C22 C21 B1 125.3(4)
C26 C21 B1 121.3(3)
F22 C22 C23 114.8(4)
F22 C22 C21 121.3(4)
C23 C22 C21 123.9(4)
F23 C23 C24 120.3(4)
F23 C23 C22 119.3(4)
C24 C23 C22 120.4(4)
F24 C24 C23 121.4(4)
F24 C24 C25 119.7(4)
C23 C24 C25 118.9(4)
F25 C25 C26 121.3(4)
F25 C25 C24 119.5(4)
C26 C25 C24 119.2(4)
F26 C26 C25 115.6(4)
F26 C26 C21 119.8(4)
C25 C26 C21 124.6(4)
C36 N31 C32 118.4(3)
C36 N31 B1 120.6(3)
C32 N31 B1 119.5(3)
N31 C32 C33 121.8(4)
N31 C32 H32 119.1
C33 C32 H32 119.1
C32 C33 C34 119.7(4)
C32 C33 H33 120.2
C34 C33 H33 120.2
C33 C34 C35 118.8(4)
C33 C34 H34 120.6
C35 C34 H34 120.6
C36 C35 C34 119.1(4)
C36 C35 H35 120.4
C34 C35 H35 120.4
N31 C36 C35 122.0(4)
N31 C36 H36 119.0
C35 C36 H36 119.0

loop_
_geom_bond_atom_site_label_1
_geom_bond_atom_site_label_2
_geom_bond_distance
B1 N31 1.627(5)
B1 C5 1.645(6)
B1 C21 1.646(6)
B1 C11 1.647(6)
C1 C2 1.285(8)
C1 H1A 0.95
C1 H1B 0.95
C2 C3 1.535(7)
C2 H2 0.95
C4 C6 1.340(6)
C4 C5 1.511(6)
C4 C3 1.524(6)
C5 H5A 0.99
C5 H5B 0.99
C6 C7 1.514(7)
C6 H6 0.95
C3 C10A 1.52(2)
C3 C10 1.561(8)
C3 H3 1.0
C7 C8A 1.47(2)
C7 C8 1.489(8)
C7 H7A 0.99
C7 H7B 0.99
C7 H7C 0.99
C7 H7D 0.99
C8 C9 1.512(12)
C8 H8A 0.99
C8 H8B 0.99
C9 C10 1.531(9)
C9 H9A 0.99
C9 H9B 0.99
C10 H10A 0.99
C10 H10B 0.99
C8A C9A 1.52(2)
C8A H801 0.99
C8A H802 0.99
C9A C10A 1.53(2)
C9A H901 0.99
C9A H902 0.99
C10A H10C 0.99
C10A H10D 0.99
C11 C16 1.395(6)
C11 C12 1.404(5)
C12 F12 1.351(5)
C12 C13 1.374(6)
C13 F13 1.347(5)
C13 C14 1.364(6)
C14 F14 1.342(5)
C14 C15 1.370(6)
C15 F15 1.353(5)
C15 C16 1.383(6)
C16 F16 1.350(4)
C21 C22 1.390(6)
C21 C26 1.391(5)
C22 F22 1.352(5)
C22 C23 1.381(6)
C23 F23 1.353(5)
C23 C24 1.356(6)
C24 F24 1.342(5)
C24 C25 1.381(6)
C25 F25 1.343(5)
C25 C26 1.380(6)
C26 F26 1.353(5)
N31 C36 1.348(5)
N31 C32 1.352(5)
C32 C33 1.376(5)
C32 H32 0.95
C33 C34 1.376(7)
C33 H33 0.95
C34 C35 1.384(7)
C34 H34 0.95
C35 C36 1.381(6)
C35 H35 0.95
C36 H36 0.95

loop_
_geom_torsion_atom_site_label_1
_geom_torsion_atom_site_label_2
_geom_torsion_atom_site_label_3
_geom_torsion_atom_site_label_4
_geom_torsion
C6 C4 C5 B1 -99.4(5)
C3 C4 C5 B1 81.1(5)
N31 B1 C5 C4 52.7(5)
C21 B1 C5 C4 170.3(3)
C11 B1 C5 C4 -68.2(5)
C5 C4 C6 C7 -175.9(5)
C3 C4 C6 C7 3.6(8)
C6 C4 C3 C10A 27.(3)
C5 C4 C3 C10A -154.(2)
C6 C4 C3 C2 -101.0(5)
C5 C4 C3 C2 78.4(5)
C6 C4 C3 C10 28.4(7)
C5 C4 C3 C10 -152.1(5)
C1 C2 C3 C10A 98.5(16)
C1 C2 C3 C4 -122.4(7)
C1 C2 C3 C10 109.9(7)
C4 C6 C7 C8A -29.(2)
C4 C6 C7 C8 31.5(8)
C6 C7 C8 C9 -75.7(8)
C7 C8 C9 C10 36.3(13)
C8 C9 C10 C3 49.7(13)
C4 C3 C10 C9 -80.4(9)
C2 C3 C10 C9 45.8(9)
C6 C7 C8A C9A 51.(4)
C7 C8A C9A C10A -69.(6)
C4 C3 C10A C9A -55.(4)
C2 C3 C10A C9A 75.(4)
C8A C9A C10A C3 70.(6)
N31 B1 C11 C16 21.6(6)
C5 B1 C11 C16 137.1(4)
C21 B1 C11 C16 -96.9(5)
N31 B1 C11 C12 -162.0(4)
C5 B1 C11 C12 -46.4(5)
C21 B1 C11 C12 79.5(4)
C16 C11 C12 F12 173.1(4)
B1 C11 C12 F12 -4.0(6)
C16 C11 C12 C13 -5.9(6)
B1 C11 C12 C13 177.1(4)
F12 C12 C13 F13 3.7(6)
C11 C12 C13 F13 -177.3(4)
F12 C12 C13 C14 -177.2(4)
C11 C12 C13 C14 1.7(7)
F13 C13 C14 F14 2.7(6)
C12 C13 C14 F14 -176.3(4)
F13 C13 C14 C15 -177.5(4)
C12 C13 C14 C15 3.5(6)
F14 C14 C15 F15 -3.5(6)
C13 C14 C15 F15 176.7(4)
F14 C14 C15 C16 175.9(4)
C13 C14 C15 C16 -4.0(6)
F15 C15 C16 F16 -1.2(6)
C14 C15 C16 F16 179.5(4)
F15 C15 C16 C11 178.6(4)
C14 C15 C16 C11 -0.7(6)
C12 C11 C16 F16 -174.9(4)
B1 C11 C16 F16 1.8(6)
C12 C11 C16 C15 5.3(6)
B1 C11 C16 C15 -178.0(4)
N31 B1 C21 C22 139.1(4)
C5 B1 C21 C22 26.4(6)
C11 B1 C21 C22 -101.3(4)
N31 B1 C21 C26 -47.9(5)
C5 B1 C21 C26 -160.7(4)
C11 B1 C21 C26 71.7(4)
C26 C21 C22 F22 180.0(3)
B1 C21 C22 F22 -6.6(6)
C26 C21 C22 C23 -1.4(6)
B1 C21 C22 C23 172.1(4)
F22 C22 C23 F23 0.5(5)
C21 C22 C23 F23 -178.2(4)
F22 C22 C23 C24 -179.4(4)
C21 C22 C23 C24 1.9(7)
F23 C23 C24 F24 -0.5(6)
C22 C23 C24 F24 179.3(4)
F23 C23 C24 C25 178.9(4)
C22 C23 C24 C25 -1.2(6)
F24 C24 C25 F25 -1.0(6)
C23 C24 C25 F25 179.5(4)
F24 C24 C25 C26 179.7(4)
C23 C24 C25 C26 0.2(6)
F25 C25 C26 F26 1.9(6)
C24 C25 C26 F26 -178.8(4)
F25 C25 C26 C21 -179.1(4)
C24 C25 C26 C21 0.3(6)
C22 C21 C26 F26 179.4(3)
B1 C21 C26 F26 5.6(6)
C22 C21 C26 C25 0.3(6)
B1 C21 C26 C25 -173.4(4)
C5 B1 N31 C36 87.0(4)
C21 B1 N31 C36 -33.2(5)
C11 B1 N31 C36 -148.7(4)
C5 B1 N31 C32 -79.3(4)
C21 B1 N31 C32 160.5(3)
C11 B1 N31 C32 45.0(5)
C36 N31 C32 C33 4.0(6)
B1 N31 C32 C33 170.6(4)
N31 C32 C33 C34 -2.9(6)
C32 C33 C34 C35 0.5(6)
C33 C34 C35 C36 0.8(7)
C32 N31 C36 C35 -2.7(6)
B1 N31 C36 C35 -169.1(4)
C34 C35 C36 N31 0.3(6)
